data_1573219
loop_
_publ_author_name
'Chen, Jingwen'
'Zhou, Kang'
'Li, Jingbai'
'Xu, Guozhong'
'Hei, Xiuze'
'Li, Jing'

_publ_section_title
;
 Strongly Photoluminescent and Radioluminescent Copper(I) Iodide Hybrid
 Materials Made of Coordinated Ionic Chains
;
_journal_name_full 'Chemical Science'
_journal_paper_doi 10.1039/D4SC06242F
_journal_year 2024
_chemical_formula_moiety 'C15 H19 Cu2 I3 N4 O, O'
_chemical_formula_sum 'C15 H19 Cu2 I3 N4 O2'
_chemical_formula_weight 795.12
_space_group_crystal_system monoclinic
_space_group_IT_number 14
_space_group_name_Hall '-P 2yn'
_space_group_name_H-M_alt 'P 1 21/n 1'
_atom_sites_solution_hydrogens geom
_atom_sites_solution_primary dual
_audit_creation_date 2023-12-14
_audit_creation_method
;
Olex2 1.3
(compiled 2020.11.12 svn.r5f609507 for OlexSys, GUI svn.r6408)
;
_audit_update_record
;
2024-07-31 deposited with the CCDC.	2024-11-18 downloaded from the CCDC.
;
_cell_angle_alpha 90
_cell_angle_beta 98.972(3)
_cell_angle_gamma 90
_cell_formula_units_Z 4
_cell_length_a 11.4886(10)
_cell_length_b 13.4361(10)
_cell_length_c 15.0603(12)
_cell_measurement_reflns_used 6616
_cell_measurement_temperature 200.0
_cell_measurement_theta_max 27.457
_cell_measurement_theta_min 2.739
_cell_volume 2296.3(3)
_computing_cell_refinement 'SAINT V8.38A (Bruker, 2018)'
_computing_data_reduction 'SAINT V8.38A (Bruker, 2018)'
_computing_molecular_graphics 'Olex2 1.3 (Dolomanov et al., 2009)'
_computing_publication_material 'Olex2 1.3 (Dolomanov et al., 2009)'
_computing_structure_refinement 'SHELXL 2017/1 (Sheldrick, 2015)'
_computing_structure_solution 'SHELXT 2014/5 (Sheldrick, 2014)'
_diffrn_ambient_temperature 200.0
_diffrn_measured_fraction_theta_full 1.000
_diffrn_measured_fraction_theta_max 0.998
_diffrn_measurement_device_type 'Bruker APEX-II CCD'
_diffrn_measurement_method '\f and \w scans'
_diffrn_radiation_type MoK\a
_diffrn_radiation_wavelength 0.71073
_diffrn_reflns_av_R_equivalents 0.0873
_diffrn_reflns_av_unetI/netI 0.0704
_diffrn_reflns_Laue_measured_fraction_full 1.000
_diffrn_reflns_Laue_measured_fraction_max 0.998
_diffrn_reflns_limit_h_max 14
_diffrn_reflns_limit_h_min -14
_diffrn_reflns_limit_k_max 17
_diffrn_reflns_limit_k_min -15
_diffrn_reflns_limit_l_max 19
_diffrn_reflns_limit_l_min -19
_diffrn_reflns_number 22607
_diffrn_reflns_point_group_measured_fraction_full 1.000
_diffrn_reflns_point_group_measured_fraction_max 0.998
_diffrn_reflns_theta_full 25.242
_diffrn_reflns_theta_max 27.545
_diffrn_reflns_theta_min 2.042
_diffrn_source_current 1.0
_diffrn_source_power 0.05
_diffrn_source_voltage 50.0
_diffrn_standards_number 0
_exptl_absorpt_coefficient_mu 5.901
_exptl_absorpt_correction_T_max 0.7456
_exptl_absorpt_correction_T_min 0.4977
_exptl_absorpt_correction_type multi-scan
_exptl_absorpt_process_details
;
SADABS-2016/2 (Bruker,2016/2) was used for absorption correction.
wR2(int) was 0.1404 before and 0.1058 after correction.
The Ratio of minimum to maximum transmission is 0.6675.
The \l/2 correction factor is Not present.
;
_exptl_crystal_colour yellow
_exptl_crystal_colour_primary yellow
_exptl_crystal_density_diffrn 2.300
_exptl_crystal_description plate
_exptl_crystal_F_000 1480
_exptl_crystal_size_max 0.35
_exptl_crystal_size_mid 0.3
_exptl_crystal_size_min 0.02
_refine_diff_density_max 1.103
_refine_diff_density_min -1.246
_refine_diff_density_rms 0.221
_refine_ls_extinction_method none
_refine_ls_goodness_of_fit_ref 1.087
_refine_ls_hydrogen_treatment constr
_refine_ls_matrix_type full
_refine_ls_number_parameters 254
_refine_ls_number_reflns 5283
_refine_ls_number_restraints 2
_refine_ls_restrained_S_all 1.088
_refine_ls_R_factor_all 0.0721
_refine_ls_R_factor_gt 0.0506
_refine_ls_shift/su_max 0.001
_refine_ls_shift/su_mean 0.000
_refine_ls_structure_factor_coef Fsqd
_refine_ls_weighting_details 'w=1/[\s^2^(Fo^2^)+(0.0431P)^2^+11.0139P] where P=(Fo^2^+2Fc^2^)/3'
_refine_ls_weighting_scheme calc
_refine_ls_wR_factor_gt 0.1209
_refine_ls_wR_factor_ref 0.1343
_reflns_Friedel_coverage 0.000
_reflns_number_gt 4048
_reflns_number_total 5283
_reflns_threshold_expression 'I > 2\s(I)'
_cod_data_source_file d4sc06242f2.cif
_cod_data_source_block 1684_hxz_0m
_cod_database_code 1573219
_shelx_shelxl_version_number 2017/1
_shelx_space_group_comment
;
The symmetry employed for this shelxl refinement is uniquely defined
by the following loop, which should always be used as a source of
symmetry information in preference to the above space-group names.
They are only intended as comments.
;
_shelx_estimated_absorpt_t_max 0.891
_shelx_estimated_absorpt_t_min 0.232
_olex2_refinement_description
;
1. Fixed Uiso
 At 1.2 times of:
  All C(H) groups, All C(H,H) groups
2. Restrained distances
 O1-C12 = O4-C10
 1.43 with sigma of 0.01
3. Others
 Sof(O1)=Sof(H10A)=Sof(H10B)=Sof(O3)=1-FVAR(1)
 Sof(O4)=Sof(H12A)=Sof(H12B)=Sof(O2)=FVAR(1)
4.a Ternary CH refined with riding coordinates:
 C15(H15)
4.b Secondary CH2 refined with riding coordinates:
 C7(H7A,H7B), C8(H8A,H8B), C9(H9A,H9B), C10(H10A,H10B), C11(H11A,H11B),
 C12(H12A,H12B), C13(H13A,H13B), C14(H14A,H14B)
4.c Aromatic/amide H refined with riding coordinates:
 C2(H2), C3(H3), C4(H4), C5(H5)
;
_olex2_submission_special_instructions 'No special instructions were received'

loop_
_space_group_symop_operation_xyz
'x, y, z'
'-x+1/2, y+1/2, -z+1/2'
'-x, -y, -z'
'x-1/2, -y-1/2, z-1/2'

loop_
_atom_site_label
_atom_site_type_symbol
_atom_site_fract_x
_atom_site_fract_y
_atom_site_fract_z
_atom_site_U_iso_or_equiv
_atom_site_adp_type
_atom_site_occupancy
_atom_site_site_symmetry_order
_atom_site_calc_flag
_atom_site_refinement_flags_posn
_atom_site_refinement_flags_adp
_atom_site_refinement_flags_occupancy
_atom_site_disorder_assembly
_atom_site_disorder_group
I1 I 0.87270(5) 0.40231(4) 0.84550(3) 0.03414(15) Uani 1 1 d . . . . .
I2 I 0.81246(6) 0.18543(4) 0.62176(4) 0.04111(17) Uani 1 1 d . . . . .
I3 I 0.62338(5) 0.15836(4) 0.84210(3) 0.03565(15) Uani 1 1 d . . . . .
Cu1 Cu 0.75585(10) 0.55534(8) 0.76462(7) 0.0418(3) Uani 1 1 d . . . . .
Cu2 Cu 0.72090(10) 0.28655(8) 0.74406(7) 0.0417(3) Uani 1 1 d . . . . .
O1 O 0.1885(13) -0.0423(9) 0.7482(8) 0.053(4) Uani 0.499(14) 1 d D . P A 2
O4 O 0.3236(18) -0.0876(11) 0.6845(11) 0.109(9) Uani 0.501(14) 1 d D . P A 1
N1 N 0.6123(6) 0.4876(5) 0.6915(4) 0.0290(14) Uani 1 1 d . . . . .
N2 N 0.5987(6) 0.3917(5) 0.6822(4) 0.0282(13) Uani 1 1 d . . . . .
N3 N 0.4970(6) 0.3734(5) 0.6247(4) 0.0284(14) Uani 1 1 d . . . . .
N4 N 0.2943(6) 0.1550(5) 0.6360(4) 0.0289(14) Uani 1 1 d . . . . .
C1 C 0.5187(7) 0.5330(5) 0.6404(5) 0.0266(15) Uani 1 1 d . . . . .
C2 C 0.4930(8) 0.6346(6) 0.6282(6) 0.0379(19) Uani 1 1 d . . . . .
H2 H 0.544233 0.684472 0.656838 0.045 Uiso 1 1 calc R U . . .
C3 C 0.3898(8) 0.6584(7) 0.5725(6) 0.042(2) Uani 1 1 d . . . . .
H3 H 0.368431 0.726344 0.563205 0.051 Uiso 1 1 calc R U . . .
C4 C 0.3151(8) 0.5836(7) 0.5289(6) 0.045(2) Uani 1 1 d . . . . .
H4 H 0.244493 0.603332 0.491655 0.054 Uiso 1 1 calc R U . . .
C5 C 0.3400(7) 0.4833(7) 0.5380(5) 0.0364(18) Uani 1 1 d . . . . .
H5 H 0.290349 0.433796 0.507071 0.044 Uiso 1 1 calc R U . . .
C6 C 0.4438(7) 0.4599(6) 0.5963(5) 0.0269(15) Uani 1 1 d . . . . .
C7 C 0.4553(8) 0.2728(6) 0.6048(6) 0.0348(18) Uani 1 1 d . . . . .
H7A H 0.521887 0.225484 0.617015 0.042 Uiso 1 1 calc R U . . .
H7B H 0.420841 0.267396 0.540539 0.042 Uiso 1 1 calc R U . . .
C8 C 0.3635(7) 0.2475(6) 0.6625(5) 0.0312(17) Uani 1 1 d . . . . .
H8A H 0.403015 0.240081 0.725435 0.037 Uiso 1 1 calc R U . . .
H8B H 0.307960 0.304060 0.660707 0.037 Uiso 1 1 calc R U . . .
C9 C 0.3732(8) 0.0681(6) 0.6222(6) 0.0373(19) Uani 1 1 d . . . . .
H9A H 0.432084 0.058920 0.677051 0.045 Uiso 1 1 calc R U . . .
H9B H 0.416231 0.083250 0.571817 0.045 Uiso 1 1 calc R U . . .
C10 C 0.3040(9) -0.0284(7) 0.6020(8) 0.056(3) Uani 1 1 d D . . . .
H10A H 0.327288 -0.077391 0.650615 0.067 Uiso 0.499(14) 1 calc R U P A 2
H10B H 0.320471 -0.057415 0.544764 0.067 Uiso 0.499(14) 1 calc R U P A 2
C11 C 0.2250(9) 0.1275(7) 0.7092(6) 0.043(2) Uani 1 1 d . . . . .
H11A H 0.173870 0.183947 0.720459 0.051 Uiso 1 1 calc R U . . .
H11B H 0.279855 0.114033 0.765453 0.051 Uiso 1 1 calc R U . . .
C12 C 0.1482(10) 0.0346(8) 0.6832(7) 0.058(3) Uani 1 1 d D . . . .
H12A H 0.166743 -0.017447 0.729794 0.069 Uiso 0.501(14) 1 calc R U P A 1
H12B H 0.063805 0.052087 0.678972 0.069 Uiso 0.501(14) 1 calc R U P A 1
C13 C 0.2084(8) 0.1713(6) 0.5500(5) 0.0376(19) Uani 1 1 d . . . . .
H13A H 0.252118 0.190559 0.500906 0.045 Uiso 1 1 calc R U . . .
H13B H 0.153487 0.225960 0.558620 0.045 Uiso 1 1 calc R U . . .
C14 C 0.1389(8) 0.0755(7) 0.5245(6) 0.045(2) Uani 1 1 d . . . . .
H14A H 0.053472 0.089468 0.518730 0.053 Uiso 1 1 calc R U . . .
H14B H 0.155558 0.051320 0.465687 0.053 Uiso 1 1 calc R U . . .
C15 C 0.1721(8) -0.0037(7) 0.5949(6) 0.043(2) Uani 1 1 d . . . . .
H15 H 0.124269 -0.064977 0.578264 0.051 Uiso 1 1 calc R U . . .
O2 O 0.4669(15) -0.0885(12) 0.8977(12) 0.071(5) Uani 0.501(14) 1 d . . P A 1
O3 O 0.4178(15) -0.1325(14) 0.8146(12) 0.080(6) Uani 0.499(14) 1 d . . P A 2

loop_
_atom_site_aniso_label
_atom_site_aniso_U_11
_atom_site_aniso_U_22
_atom_site_aniso_U_33
_atom_site_aniso_U_23
_atom_site_aniso_U_13
_atom_site_aniso_U_12
I1 0.0312(3) 0.0303(3) 0.0386(3) 0.0004(2) -0.0020(2) -0.0018(2)
I2 0.0583(4) 0.0298(3) 0.0357(3) 0.0012(2) 0.0088(3) 0.0058(3)
I3 0.0398(3) 0.0332(3) 0.0328(3) 0.0021(2) 0.0023(2) -0.0004(2)
Cu1 0.0383(6) 0.0364(6) 0.0468(6) -0.0032(5) -0.0055(5) -0.0044(5)
Cu2 0.0429(7) 0.0349(6) 0.0454(6) 0.0000(5) 0.0009(5) -0.0009(5)
O1 0.063(10) 0.042(8) 0.058(8) 0.014(6) 0.022(7) -0.008(7)
O4 0.096(16) 0.031(8) 0.18(2) 0.029(11) -0.043(15) -0.002(9)
N1 0.028(3) 0.026(3) 0.030(3) -0.001(3) -0.005(3) 0.000(3)
N2 0.025(3) 0.025(3) 0.032(3) 0.004(3) -0.002(3) 0.002(3)
N3 0.026(3) 0.027(3) 0.030(3) 0.001(3) -0.004(3) -0.009(3)
N4 0.034(4) 0.025(3) 0.026(3) -0.002(2) -0.001(3) -0.001(3)
C1 0.030(4) 0.025(4) 0.025(3) 0.001(3) 0.004(3) -0.005(3)
C2 0.050(5) 0.023(4) 0.039(4) 0.000(3) 0.002(4) -0.003(4)
C3 0.042(5) 0.036(5) 0.047(5) 0.013(4) 0.001(4) 0.006(4)
C4 0.040(5) 0.047(5) 0.043(5) 0.014(4) -0.006(4) 0.008(4)
C5 0.031(4) 0.041(5) 0.037(4) -0.001(4) 0.004(3) -0.004(4)
C6 0.025(4) 0.027(4) 0.026(3) -0.002(3) 0.000(3) -0.006(3)
C7 0.036(5) 0.023(4) 0.043(4) -0.003(3) -0.002(4) -0.005(3)
C8 0.037(5) 0.025(4) 0.031(4) -0.002(3) 0.004(3) -0.003(3)
C9 0.034(5) 0.023(4) 0.052(5) -0.006(3) -0.001(4) 0.002(3)
C10 0.034(5) 0.028(5) 0.099(8) -0.012(5) -0.005(5) -0.007(4)
C11 0.047(6) 0.041(5) 0.044(5) -0.003(4) 0.021(4) -0.004(4)
C12 0.060(7) 0.058(6) 0.058(6) 0.002(5) 0.021(5) -0.028(5)
C13 0.039(5) 0.036(4) 0.034(4) 0.006(3) -0.005(4) 0.011(4)
C14 0.030(5) 0.046(5) 0.053(5) 0.004(4) -0.006(4) -0.016(4)
C15 0.030(5) 0.035(4) 0.059(5) 0.000(4) -0.007(4) -0.011(4)
O2 0.059(11) 0.059(10) 0.101(14) 0.006(9) 0.030(9) 0.003(8)
O3 0.059(11) 0.095(13) 0.099(14) -0.045(11) 0.052(10) -0.030(9)

loop_
_atom_type_symbol
_atom_type_description
_atom_type_scat_dispersion_real
_atom_type_scat_dispersion_imag
_atom_type_scat_source
C C 0.0033 0.0016 'International Tables Vol C Tables 4.2.6.8 and 6.1.1.4'
H H 0.0000 0.0000 'International Tables Vol C Tables 4.2.6.8 and 6.1.1.4'
Cu Cu 0.3201 1.2651 'International Tables Vol C Tables 4.2.6.8 and 6.1.1.4'
I I -0.4742 1.8119 'International Tables Vol C Tables 4.2.6.8 and 6.1.1.4'
N N 0.0061 0.0033 'International Tables Vol C Tables 4.2.6.8 and 6.1.1.4'
O O 0.0106 0.0060 'International Tables Vol C Tables 4.2.6.8 and 6.1.1.4'

loop_
_geom_angle_atom_site_label_1
_geom_angle_atom_site_label_2
_geom_angle_atom_site_label_3
_geom_angle
_geom_angle_site_symmetry_1
_geom_angle_site_symmetry_3
_geom_angle_publ_flag
Cu2 I1 Cu1 87.10(4) . . ?
Cu2 I2 Cu1 72.43(4) . 2_646 ?
Cu2 I3 Cu1 72.21(4) . 2_646 ?
I1 Cu1 I2 113.30(4) . 2_656 ?
I1 Cu1 I3 113.97(5) . 2_656 ?
I2 Cu1 I3 106.32(4) 2_656 2_656 ?
N1 Cu1 I1 102.12(18) . . ?
N1 Cu1 I2 110.23(19) . 2_656 ?
N1 Cu1 I3 110.96(18) . 2_656 ?
I2 Cu2 I1 114.12(5) . . ?
I3 Cu2 I1 111.21(4) . . ?
I3 Cu2 I2 107.82(4) . . ?
N2 Cu2 I1 101.30(18) . . ?
N2 Cu2 I2 110.36(18) . . ?
N2 Cu2 I3 112.02(19) . . ?
N2 N1 Cu1 124.8(5) . . ?
N2 N1 C1 108.1(6) . . ?
C1 N1 Cu1 127.0(5) . . ?
N1 N2 Cu2 123.7(5) . . ?
N1 N2 N3 108.9(6) . . ?
N3 N2 Cu2 127.4(5) . . ?
N2 N3 C7 121.5(6) . . ?
C6 N3 N2 110.3(6) . . ?
C6 N3 C7 128.2(6) . . ?
C8 N4 C9 111.9(6) . . ?
C8 N4 C11 109.2(6) . . ?
C8 N4 C13 110.8(6) . . ?
C9 N4 C13 108.6(6) . . ?
C11 N4 C9 107.9(6) . . ?
C11 N4 C13 108.3(7) . . ?
N1 C1 C2 129.8(7) . . ?
N1 C1 C6 109.0(6) . . ?
C6 C1 C2 121.3(7) . . ?
C1 C2 H2 121.7 . . ?
C3 C2 C1 116.7(8) . . ?
C3 C2 H2 121.7 . . ?
C2 C3 H3 119.4 . . ?
C2 C3 C4 121.2(8) . . ?
C4 C3 H3 119.4 . . ?
C3 C4 H4 118.4 . . ?
C5 C4 C3 123.2(8) . . ?
C5 C4 H4 118.4 . . ?
C4 C5 H5 122.5 . . ?
C4 C5 C6 115.1(8) . . ?
C6 C5 H5 122.5 . . ?
N3 C6 C1 103.8(6) . . ?
N3 C6 C5 133.6(7) . . ?
C1 C6 C5 122.6(7) . . ?
N3 C7 H7A 109.8 . . ?
N3 C7 H7B 109.8 . . ?
N3 C7 C8 109.3(7) . . ?
H7A C7 H7B 108.3 . . ?
C8 C7 H7A 109.8 . . ?
C8 C7 H7B 109.8 . . ?
N4 C8 C7 115.1(6) . . ?
N4 C8 H8A 108.5 . . ?
N4 C8 H8B 108.5 . . ?
C7 C8 H8A 108.5 . . ?
C7 C8 H8B 108.5 . . ?
H8A C8 H8B 107.5 . . ?
N4 C9 H9A 109.2 . . ?
N4 C9 H9B 109.2 . . ?
N4 C9 C10 112.3(7) . . ?
H9A C9 H9B 107.9 . . ?
C10 C9 H9A 109.2 . . ?
C10 C9 H9B 109.2 . . ?
O4 C10 C9 106.6(10) . . ?
O4 C10 C15 101.3(11) . . ?
C9 C10 H10A 110.1 . . ?
C9 C10 H10B 110.1 . . ?
C9 C10 C15 107.9(7) . . ?
H10A C10 H10B 108.4 . . ?
C15 C10 H10A 110.1 . . ?
C15 C10 H10B 110.1 . . ?
N4 C11 H11A 109.4 . . ?
N4 C11 H11B 109.4 . . ?
N4 C11 C12 111.1(7) . . ?
H11A C11 H11B 108.0 . . ?
C12 C11 H11A 109.4 . . ?
C12 C11 H11B 109.4 . . ?
O1 C12 C11 107.2(9) . . ?
O1 C12 C15 105.8(10) . . ?
C11 C12 H12A 109.8 . . ?
C11 C12 H12B 109.8 . . ?
H12A C12 H12B 108.3 . . ?
C15 C12 C11 109.2(7) . . ?
C15 C12 H12A 109.8 . . ?
C15 C12 H12B 109.8 . . ?
N4 C13 H13A 109.7 . . ?
N4 C13 H13B 109.7 . . ?
N4 C13 C14 109.6(6) . . ?
H13A C13 H13B 108.2 . . ?
C14 C13 H13A 109.7 . . ?
C14 C13 H13B 109.7 . . ?
C13 C14 H14A 109.5 . . ?
C13 C14 H14B 109.5 . . ?
H14A C14 H14B 108.1 . . ?
C15 C14 C13 110.6(7) . . ?
C15 C14 H14A 109.5 . . ?
C15 C14 H14B 109.5 . . ?
C10 C15 H15 109.7 . . ?
C12 C15 C10 109.2(8) . . ?
C12 C15 C14 108.8(8) . . ?
C12 C15 H15 109.7 . . ?
C14 C15 C10 109.8(8) . . ?
C14 C15 H15 109.7 . . ?

loop_
_geom_bond_atom_site_label_1
_geom_bond_atom_site_label_2
_geom_bond_distance
_geom_bond_site_symmetry_2
_geom_bond_publ_flag
I1 Cu1 2.6463(12) . ?
I1 Cu2 2.6388(12) . ?
I2 Cu1 2.6490(13) 2_646 ?
I2 Cu2 2.6361(13) . ?
I3 Cu1 2.6684(13) 2_646 ?
I3 Cu2 2.6303(13) . ?
Cu1 N1 2.048(6) . ?
Cu2 N2 2.104(6) . ?
O1 C12 1.449(9) . ?
O4 C10 1.463(9) . ?
N1 N2 1.303(9) . ?
N1 C1 1.366(9) . ?
N2 N3 1.363(8) . ?
N3 C6 1.351(10) . ?
N3 C7 1.450(9) . ?
N4 C8 1.496(10) . ?
N4 C9 1.512(10) . ?
N4 C11 1.504(11) . ?
N4 C13 1.517(10) . ?
C1 C2 1.402(11) . ?
C1 C6 1.402(10) . ?
C2 H2 0.9500 . ?
C2 C3 1.379(12) . ?
C3 H3 0.9500 . ?
C3 C4 1.415(13) . ?
C4 H4 0.9500 . ?
C4 C5 1.379(12) . ?
C5 H5 0.9500 . ?
C5 C6 1.402(11) . ?
C7 H7A 0.9900 . ?
C7 H7B 0.9900 . ?
C7 C8 1.505(12) . ?
C8 H8A 0.9900 . ?
C8 H8B 0.9900 . ?
C9 H9A 0.9900 . ?
C9 H9B 0.9900 . ?
C9 C10 1.527(11) . ?
C10 H10A 0.9900 . ?
C10 H10B 0.9900 . ?
C10 C15 1.539(13) . ?
C11 H11A 0.9900 . ?
C11 H11B 0.9900 . ?
C11 C12 1.543(13) . ?
C12 H12A 0.9900 . ?
C12 H12B 0.9900 . ?
C12 C15 1.491(14) . ?
C13 H13A 0.9900 . ?
C13 H13B 0.9900 . ?
C13 C14 1.532(12) . ?
C14 H14A 0.9900 . ?
C14 H14B 0.9900 . ?
C14 C15 1.508(12) . ?
C15 H15 1.0000 . ?

loop_
_geom_torsion_atom_site_label_1
_geom_torsion_atom_site_label_2
_geom_torsion_atom_site_label_3
_geom_torsion_atom_site_label_4
_geom_torsion
_geom_torsion_site_symmetry_1
_geom_torsion_site_symmetry_2
_geom_torsion_site_symmetry_3
_geom_torsion_site_symmetry_4
_geom_torsion_publ_flag
Cu1 N1 N2 Cu2 1.8(9) . . . . ?
Cu1 N1 N2 N3 -176.1(5) . . . . ?
Cu1 N1 C1 C2 -3.7(12) . . . . ?
Cu1 N1 C1 C6 175.7(5) . . . . ?
Cu2 N2 N3 C6 -177.8(5) . . . . ?
Cu2 N2 N3 C7 5.5(10) . . . . ?
O1 C12 C15 C10 -56.7(11) . . . . ?
O1 C12 C15 C14 -176.6(9) . . . . ?
O4 C10 C15 C12 48.8(11) . . . . ?
O4 C10 C15 C14 168.1(10) . . . . ?
N1 N2 N3 C6 0.0(9) . . . . ?
N1 N2 N3 C7 -176.7(7) . . . . ?
N1 C1 C2 C3 -179.3(8) . . . . ?
N1 C1 C6 N3 0.7(8) . . . . ?
N1 C1 C6 C5 -179.5(7) . . . . ?
N2 N1 C1 C2 179.9(8) . . . . ?
N2 N1 C1 C6 -0.7(9) . . . . ?
N2 N3 C6 C1 -0.4(8) . . . . ?
N2 N3 C6 C5 179.8(9) . . . . ?
N2 N3 C7 C8 97.8(8) . . . . ?
N3 C7 C8 N4 167.6(6) . . . . ?
N4 C9 C10 O4 -103.8(12) . . . . ?
N4 C9 C10 C15 4.3(11) . . . . ?
N4 C11 C12 O1 117.7(10) . . . . ?
N4 C11 C12 C15 3.6(11) . . . . ?
N4 C13 C14 C15 3.0(11) . . . . ?
C1 N1 N2 Cu2 178.3(5) . . . . ?
C1 N1 N2 N3 0.4(8) . . . . ?
C1 C2 C3 C4 -1.1(14) . . . . ?
C2 C1 C6 N3 -179.9(7) . . . . ?
C2 C1 C6 C5 -0.1(12) . . . . ?
C2 C3 C4 C5 -0.6(15) . . . . ?
C3 C4 C5 C6 1.9(14) . . . . ?
C4 C5 C6 N3 178.2(9) . . . . ?
C4 C5 C6 C1 -1.6(12) . . . . ?
C6 N3 C7 C8 -78.3(9) . . . . ?
C6 C1 C2 C3 1.4(12) . . . . ?
C7 N3 C6 C1 176.1(7) . . . . ?
C7 N3 C6 C5 -3.7(14) . . . . ?
C8 N4 C9 C10 175.8(7) . . . . ?
C8 N4 C11 C12 177.8(8) . . . . ?
C8 N4 C13 C14 180.0(7) . . . . ?
C9 N4 C8 C7 48.9(9) . . . . ?
C9 N4 C11 C12 -60.4(9) . . . . ?
C9 N4 C13 C14 56.7(9) . . . . ?
C9 C10 C15 C12 -62.9(10) . . . . ?
C9 C10 C15 C14 56.3(11) . . . . ?
C11 N4 C8 C7 168.4(7) . . . . ?
C11 N4 C9 C10 55.6(9) . . . . ?
C11 N4 C13 C14 -60.3(9) . . . . ?
C11 C12 C15 C10 58.3(10) . . . . ?
C11 C12 C15 C14 -61.6(10) . . . . ?
C13 N4 C8 C7 -72.4(9) . . . . ?
C13 N4 C9 C10 -61.6(9) . . . . ?
C13 N4 C11 C12 57.0(9) . . . . ?
C13 C14 C15 C10 -61.1(11) . . . . ?
C13 C14 C15 C12 58.3(10) . . . . ?
